data_7052447
loop_
_publ_author_name
'Heidi Mansikkam\"aki'
'Christoph A. Schalley'
'Maija Nissinen'
'Kari Rissanen'

_publ_section_title
;
 Weak interactions between resorcinarenes and diquaternary alkyl
 ammonium cations
;
_journal_issue 1
_journal_name_full 'New Journal of Chemistry'
_journal_page_first 116
_journal_paper_doi 10.1039/b415401k
_journal_volume 29
_journal_year 2005
_chemical_formula_moiety C36H40O8*C8H18N2Br2*C2H6O
_chemical_formula_sum 'C46 H64 Br2 N2 O9'
_chemical_formula_weight 948.81
_space_group_IT_number 2
_symmetry_cell_setting triclinic
_symmetry_Int_Tables_number 2
_symmetry_space_group_name_Hall '-P 1'
_symmetry_space_group_name_H-M 'P -1'
_atom_sites_solution_hydrogens geom
_atom_sites_solution_primary direct
_atom_sites_solution_secondary difmap
_audit_creation_method SHELXL-97
_cell_angle_alpha 85.953(1)
_cell_angle_beta 84.491(1)
_cell_angle_gamma 69.520(1)
_cell_formula_units_Z 2
_cell_length_a 12.05440(10)
_cell_length_b 12.8536(2)
_cell_length_c 15.3163(2)
_cell_measurement_temperature 173(2)
_cell_measurement_theta_max 25
_cell_measurement_theta_min 3
_cell_volume 2211.14(5)
_computing_publication_material 'SHELX97 (Sheldrick, 1997)'
_computing_structure_refinement 'SHELXL-97 (Sheldrick, 1997)'
_computing_structure_solution 'SHELX97 (Sheldrick, 1997)'
_diffrn_ambient_temperature 173(2)
_diffrn_measured_fraction_theta_full 0.988
_diffrn_measured_fraction_theta_max 0.988
_diffrn_measurement_device_type 'rotation in phi and omega, 1 deg.'
_diffrn_radiation_monochromator graphite
_diffrn_radiation_type MoK\a
_diffrn_radiation_wavelength 0.71069
_diffrn_reflns_av_R_equivalents 0.0285
_diffrn_reflns_av_sigmaI/netI 0.0355
_diffrn_reflns_limit_h_max 14
_diffrn_reflns_limit_h_min -14
_diffrn_reflns_limit_k_max 15
_diffrn_reflns_limit_k_min -15
_diffrn_reflns_limit_l_max 18
_diffrn_reflns_limit_l_min -16
_diffrn_reflns_number 22107
_diffrn_reflns_theta_full 25.67
_diffrn_reflns_theta_max 25.67
_diffrn_reflns_theta_min 3.11
_diffrn_source 'fine-focus sealed tube'
_diffrn_standards_decay_% 0
_exptl_absorpt_coefficient_mu 1.890
_exptl_absorpt_correction_T_max 0.7309
_exptl_absorpt_correction_T_min 0.6972
_exptl_absorpt_correction_type empirical
_exptl_absorpt_process_details 'R. H. Blessing, Acta Crystallogr., Sect A 1995, 51, 33-38.'
_exptl_crystal_colour colourless
_exptl_crystal_density_diffrn 1.425
_exptl_crystal_density_method 'not measured'
_exptl_crystal_description prisms
_exptl_crystal_F_000 992
_exptl_crystal_recrystallization_method EtOH(aq)
_exptl_crystal_size_max 0.25
_exptl_crystal_size_mid 0.20
_exptl_crystal_size_min 0.20
_refine_diff_density_max 0.653
_refine_diff_density_min -0.600
_refine_diff_density_rms 0.055
_refine_ls_extinction_coef 0.0013(3)
_refine_ls_extinction_expression Fc^*^=kFc[1+0.001xFc^2^\l^3^/sin(2\q)]^-1/4^
_refine_ls_extinction_method SHELXL
_refine_ls_goodness_of_fit_ref 1.022
_refine_ls_hydrogen_treatment mixed
_refine_ls_matrix_type full
_refine_ls_number_parameters 560
_refine_ls_number_reflns 8301
_refine_ls_number_restraints 8
_refine_ls_restrained_S_all 1.022
_refine_ls_R_factor_all 0.0385
_refine_ls_R_factor_gt 0.0298
_refine_ls_shift/su_max 0.002
_refine_ls_shift/su_mean 0.000
_refine_ls_structure_factor_coef Fsqd
_refine_ls_weighting_details 'calc w=1/[\s^2^(Fo^2^)+(0.0150P)^2^+2.2889P] where P=(Fo^2^+2Fc^2^)/3'
_refine_ls_weighting_scheme calc
_refine_ls_wR_factor_gt 0.0651
_refine_ls_wR_factor_ref 0.0692
_reflns_number_gt 7209
_reflns_number_total 8301
_reflns_threshold_expression >2sigma(I)
_cod_data_source_file b415401k.txt
_cod_data_source_block Complex3
_cod_original_sg_symbol_H-M P-1
_cod_database_code 7052447

loop_
_symmetry_equiv_pos_as_xyz
'x, y, z'
'-x, -y, -z'

loop_
_atom_site_label
_atom_site_type_symbol
_atom_site_fract_x
_atom_site_fract_y
_atom_site_fract_z
_atom_site_U_iso_or_equiv
_atom_site_adp_type
_atom_site_occupancy
_atom_site_symmetry_multiplicity
_atom_site_calc_flag
_atom_site_refinement_flags
_atom_site_disorder_assembly
_atom_site_disorder_group
C1 C 0.60152(17) 0.90210(16) 0.15227(13) 0.0164(4) Uani 1 1 d . . .
C2 C 0.57228(17) 0.82770(17) 0.10474(13) 0.0169(4) Uani 1 1 d . . .
H2 H 0.6279 0.7896 0.0593 0.020 Uiso 1 1 calc R . .
C3 C 0.46658(17) 0.80602(17) 0.11993(13) 0.0167(4) Uani 1 1 d . . .
C4 C 0.38504(17) 0.86500(17) 0.18596(13) 0.0182(4) Uani 1 1 d . . .
O4 O 0.27911(12) 0.84641(13) 0.20133(10) 0.0240(3) Uani 1 1 d D . .
H4 H 0.241(2) 0.879(2) 0.2458(14) 0.036 Uiso 1 1 d D . .
C5 C 0.41122(18) 0.93845(17) 0.23575(13) 0.0193(4) Uani 1 1 d . . .
H5 H 0.3552 0.9770 0.2808 0.023 Uiso 1 1 calc R . .
C6 C 0.51896(18) 0.95576(17) 0.21987(13) 0.0178(4) Uani 1 1 d . . .
O6 O 0.53766(14) 1.02690(13) 0.27497(10) 0.0256(3) Uani 1 1 d D . .
H6 H 0.6061(17) 1.026(2) 0.2665(18) 0.038 Uiso 1 1 d D . .
C7 C 0.44139(17) 0.71758(17) 0.07172(13) 0.0162(4) Uani 1 1 d . . .
H7 H 0.3545 0.7460 0.0630 0.019 Uiso 1 1 calc R . .
C8 C 0.46650(17) 0.61044(17) 0.12855(13) 0.0158(4) Uani 1 1 d . . .
C9 C 0.58203(17) 0.53560(17) 0.13277(12) 0.0153(4) Uani 1 1 d . . .
H9 H 0.6443 0.5547 0.1010 0.018 Uiso 1 1 calc R . .
C10 C 0.61215(17) 0.43461(17) 0.18055(12) 0.0156(4) Uani 1 1 d . . .
C11 C 0.52014(18) 0.41128(17) 0.23092(13) 0.0179(4) Uani 1 1 d . . .
O11 O 0.54003(13) 0.31646(13) 0.28482(10) 0.0240(3) Uani 1 1 d D . .
H11 H 0.6077(17) 0.297(2) 0.3018(17) 0.036 Uiso 1 1 d D . .
C12 C 0.40349(18) 0.48284(18) 0.22777(13) 0.0200(4) Uani 1 1 d . . .
H12 H 0.3416 0.4644 0.2607 0.024 Uiso 1 1 calc R . .
C13 C 0.37639(17) 0.58110(18) 0.17702(13) 0.0183(4) Uani 1 1 d . . .
O13 O 0.25857(12) 0.64593(13) 0.17654(10) 0.0247(3) Uani 1 1 d D . .
H13 H 0.252(2) 0.7129(15) 0.1801(18) 0.037 Uiso 1 1 d D . .
C14 C 0.73932(17) 0.35271(17) 0.17352(12) 0.0159(4) Uani 1 1 d . . .
H14 H 0.7364 0.2792 0.1974 0.019 Uiso 1 1 calc R . .
C15 C 0.81857(16) 0.38480(16) 0.23036(13) 0.0156(4) Uani 1 1 d . . .
C16 C 0.88533(16) 0.44958(16) 0.19780(13) 0.0158(4) Uani 1 1 d . . .
H16 H 0.8801 0.4750 0.1380 0.019 Uiso 1 1 calc R . .
C17 C 0.95997(16) 0.47984(17) 0.24755(13) 0.0160(4) Uani 1 1 d . . .
C18 C 0.96553(17) 0.44117(17) 0.33506(13) 0.0171(4) Uani 1 1 d . . .
O18 O 1.03557(13) 0.46385(13) 0.39202(10) 0.0242(3) Uani 1 1 d D . .
H18 H 1.050(2) 0.5213(17) 0.3791(17) 0.036 Uiso 1 1 d D . .
C19 C 0.89943(17) 0.37670(17) 0.37076(13) 0.0185(4) Uani 1 1 d . . .
H19 H 0.9047 0.3511 0.4305 0.022 Uiso 1 1 calc R . .
C20 C 0.82560(17) 0.34977(17) 0.31878(13) 0.0176(4) Uani 1 1 d . . .
O20 O 0.75864(14) 0.28659(13) 0.35217(10) 0.0247(3) Uani 1 1 d D . .
H20 H 0.755(2) 0.286(2) 0.4061(11) 0.037 Uiso 1 1 d D . .
C21 C 1.03161(17) 0.55153(17) 0.20806(13) 0.0170(4) Uani 1 1 d . . .
H21 H 1.1052 0.5289 0.2403 0.020 Uiso 1 1 calc R . .
C24 C 0.81491(17) 0.85440(17) 0.18741(13) 0.0177(4) Uani 1 1 d . . .
C22 C 0.96584(17) 0.67430(17) 0.22475(13) 0.0174(4) Uani 1 1 d . . .
C23 C 0.87682(17) 0.74234(17) 0.17284(13) 0.0175(4) Uani 1 1 d . . .
H23 H 0.8575 0.7104 0.1250 0.021 Uiso 1 1 calc R . .
C25 C 0.84417(18) 0.89956(17) 0.25875(14) 0.0200(4) Uani 1 1 d . . .
O25 O 0.78121(14) 1.00978(13) 0.27494(11) 0.0277(4) Uani 1 1 d D . .
H25 H 0.782(3) 1.015(2) 0.3286(12) 0.042 Uiso 1 1 d D . .
C26 C 0.93251(18) 0.83525(18) 0.31190(14) 0.0222(5) Uani 1 1 d . . .
H26 H 0.9523 0.8673 0.3595 0.027 Uiso 1 1 calc R . .
C27 C 0.99138(17) 0.72412(18) 0.29492(14) 0.0198(4) Uani 1 1 d . . .
O27 O 1.07153(13) 0.65581(13) 0.35163(10) 0.0263(4) Uani 1 1 d D . .
H27 H 1.121(2) 0.681(2) 0.3664(18) 0.040 Uiso 1 1 d D . .
C28 C 0.71680(17) 0.92592(17) 0.13029(13) 0.0185(4) Uani 1 1 d . . .
H28 H 0.6993 1.0045 0.1462 0.022 Uiso 1 1 calc R . .
C29 C 0.50784(18) 0.69407(17) -0.01943(13) 0.0182(4) Uani 1 1 d . . .
H29A H 0.5941 0.6720 -0.0132 0.022 Uiso 1 1 calc R . .
H29B H 0.4937 0.6305 -0.0431 0.022 Uiso 1 1 calc R . .
C30 C 0.4713(2) 0.79243(19) -0.08506(14) 0.0266(5) Uani 1 1 d . . .
H30A H 0.3872 0.8117 -0.0949 0.040 Uiso 1 1 calc R . .
H30B H 0.5195 0.7726 -0.1407 0.040 Uiso 1 1 calc R . .
H30C H 0.4838 0.8563 -0.0618 0.040 Uiso 1 1 calc R . .
C31 C 0.78741(18) 0.33741(18) 0.07658(13) 0.0194(4) Uani 1 1 d . . .
H31A H 0.7287 0.3217 0.0436 0.023 Uiso 1 1 calc R . .
H31B H 0.7952 0.4081 0.0520 0.023 Uiso 1 1 calc R . .
C32 C 0.9066(2) 0.2448(2) 0.06219(15) 0.0285(5) Uani 1 1 d . . .
H32A H 0.9679 0.2643 0.0878 0.043 Uiso 1 1 calc R . .
H32B H 0.9271 0.2349 -0.0009 0.043 Uiso 1 1 calc R . .
H32C H 0.9018 0.1755 0.0904 0.043 Uiso 1 1 calc R . .
C33 C 1.07286(18) 0.53151(18) 0.11050(13) 0.0210(4) Uani 1 1 d . . .
H33A H 1.0024 0.5480 0.0766 0.025 Uiso 1 1 calc R . .
H33B H 1.1145 0.5834 0.0886 0.025 Uiso 1 1 calc R . .
C34 C 1.1552(2) 0.4130(2) 0.09467(16) 0.0321(5) Uani 1 1 d . . .
H34A H 1.2264 0.3969 0.1267 0.048 Uiso 1 1 calc R . .
H34B H 1.1783 0.4045 0.0317 0.048 Uiso 1 1 calc R . .
H34C H 1.1141 0.3612 0.1154 0.048 Uiso 1 1 calc R . .
C35 C 0.75685(19) 0.92091(18) 0.03163(14) 0.0219(4) Uani 1 1 d . . .
H35A H 0.7944 0.8423 0.0156 0.026 Uiso 1 1 calc R . .
H35B H 0.6866 0.9552 -0.0027 0.026 Uiso 1 1 calc R . .
C36 C 0.8448(2) 0.9814(2) 0.00835(16) 0.0315(5) Uani 1 1 d . . .
H36A H 0.8056 1.0607 0.0192 0.047 Uiso 1 1 calc R . .
H36B H 0.8729 0.9722 -0.0538 0.047 Uiso 1 1 calc R . .
H36C H 0.9124 0.9503 0.0446 0.047 Uiso 1 1 calc R . .
Br1 Br 0.292358(18) 0.673365(18) 0.438462(14) 0.02329(7) Uani 1 1 d . . .
Br2 Br 0.73056(2) 1.02107(2) 0.482138(16) 0.03063(8) Uani 1 1 d . . .
N1 N 0.62104(14) 0.68891(14) 0.39874(11) 0.0171(4) Uani 1 1 d . . .
N2 N 0.67700(15) 0.72743(14) 0.54629(11) 0.0192(4) Uani 1 1 d . . .
C1C C 0.6199(2) 0.59666(18) 0.46475(14) 0.0228(5) Uani 1 1 d . . .
H1CA H 0.6720 0.5243 0.4416 0.027 Uiso 1 1 calc R . .
H1CB H 0.5383 0.5948 0.4754 0.027 Uiso 1 1 calc R . .
C2C C 0.6633(2) 0.61542(18) 0.55030(14) 0.0236(5) Uani 1 1 d . . .
H2CA H 0.6057 0.6111 0.5998 0.028 Uiso 1 1 calc R . .
H2CB H 0.7406 0.5567 0.5604 0.028 Uiso 1 1 calc R . .
C3C C 0.74246(18) 0.6969(2) 0.38947(14) 0.0261(5) Uani 1 1 d . . .
H3CA H 0.7456 0.7540 0.3433 0.031 Uiso 1 1 calc R . .
H3CB H 0.8016 0.6248 0.3714 0.031 Uiso 1 1 calc R . .
C4C C 0.77292(18) 0.72766(19) 0.47595(14) 0.0226(5) Uani 1 1 d . . .
H4CA H 0.8500 0.6735 0.4925 0.027 Uiso 1 1 calc R . .
H4CB H 0.7801 0.8023 0.4695 0.027 Uiso 1 1 calc R . .
C5C C 0.53344(19) 0.79691(18) 0.43145(14) 0.0219(4) Uani 1 1 d . . .
H5CA H 0.4518 0.7952 0.4331 0.026 Uiso 1 1 calc R . .
H5CB H 0.5384 0.8591 0.3911 0.026 Uiso 1 1 calc R . .
C6C C 0.56075(18) 0.81479(19) 0.52300(14) 0.0248(5) Uani 1 1 d . . .
H6CA H 0.5661 0.8897 0.5250 0.030 Uiso 1 1 calc R . .
H6CB H 0.4959 0.8101 0.5662 0.030 Uiso 1 1 calc R . .
C7C C 0.5894(2) 0.66386(19) 0.31213(14) 0.0249(5) Uani 1 1 d . . .
H7CA H 0.5883 0.7245 0.2693 0.037 Uiso 1 1 calc R . .
H7CB H 0.5108 0.6565 0.3192 0.037 Uiso 1 1 calc R . .
H7CC H 0.6485 0.5942 0.2913 0.037 Uiso 1 1 calc R . .
C8C C 0.7075(2) 0.7530(2) 0.63309(14) 0.0285(5) Uani 1 1 d . . .
H8CA H 0.6420 0.7571 0.6775 0.043 Uiso 1 1 calc R . .
H8CB H 0.7205 0.8244 0.6278 0.043 Uiso 1 1 calc R . .
H8CC H 0.7800 0.6943 0.6507 0.043 Uiso 1 1 calc R . .
O1E O 0.14643(15) 0.94138(15) 0.34274(12) 0.0345(4) Uani 1 1 d . . .
H1E H 0.180(3) 0.929(3) 0.388(2) 0.052 Uiso 1 1 d . . .
C2E C 0.0664(2) 1.0530(2) 0.34215(19) 0.0452(7) Uani 1 1 d . . .
H2E1 H 0.0977 1.0996 0.3744 0.054 Uiso 1 1 calc R . .
H2E2 H -0.0116 1.0562 0.3713 0.054 Uiso 1 1 calc R . .
C3E C 0.0530(4) 1.0942(4) 0.2518(2) 0.1019(18) Uani 1 1 d . . .
H3E1 H -0.0023 1.1710 0.2503 0.153 Uiso 1 1 calc R . .
H3E2 H 0.0219 1.0478 0.2203 0.153 Uiso 1 1 calc R . .
H3E3 H 0.1304 1.0915 0.2236 0.153 Uiso 1 1 calc R . .

loop_
_atom_site_aniso_label
_atom_site_aniso_U_11
_atom_site_aniso_U_22
_atom_site_aniso_U_33
_atom_site_aniso_U_23
_atom_site_aniso_U_13
_atom_site_aniso_U_12
C1 0.0163(10) 0.0173(10) 0.0152(10) 0.0019(8) -0.0031(8) -0.0053(8)
C2 0.0161(9) 0.0181(10) 0.0148(10) 0.0002(8) -0.0012(8) -0.0039(8)
C3 0.0149(9) 0.0179(10) 0.0160(10) 0.0011(8) -0.0043(8) -0.0036(8)
C4 0.0137(9) 0.0192(11) 0.0202(11) 0.0004(8) -0.0025(8) -0.0036(8)
O4 0.0141(7) 0.0302(9) 0.0286(9) -0.0115(7) 0.0040(6) -0.0083(7)
C5 0.0174(10) 0.0182(11) 0.0188(11) -0.0047(8) 0.0007(8) -0.0016(9)
C6 0.0197(10) 0.0181(10) 0.0155(10) -0.0008(8) -0.0043(8) -0.0055(9)
O6 0.0238(8) 0.0287(9) 0.0282(9) -0.0133(7) 0.0029(7) -0.0128(7)
C7 0.0126(9) 0.0189(10) 0.0163(10) -0.0024(8) -0.0024(8) -0.0037(8)
C8 0.0159(9) 0.0201(11) 0.0135(10) -0.0036(8) -0.0022(8) -0.0080(8)
C9 0.0150(9) 0.0216(11) 0.0122(10) -0.0034(8) 0.0008(7) -0.0098(8)
C10 0.0161(9) 0.0200(11) 0.0120(10) -0.0024(8) -0.0019(7) -0.0074(8)
C11 0.0206(10) 0.0231(11) 0.0129(10) -0.0005(8) -0.0011(8) -0.0111(9)
O11 0.0208(8) 0.0289(9) 0.0226(8) 0.0086(7) -0.0017(6) -0.0108(7)
C12 0.0175(10) 0.0291(12) 0.0166(10) -0.0020(9) 0.0016(8) -0.0126(9)
C13 0.0132(9) 0.0254(11) 0.0182(10) -0.0058(9) -0.0007(8) -0.0082(9)
O13 0.0116(7) 0.0270(9) 0.0349(9) -0.0018(7) 0.0005(6) -0.0063(7)
C14 0.0165(9) 0.0177(10) 0.0136(10) -0.0004(8) -0.0009(8) -0.0063(8)
C15 0.0116(9) 0.0175(10) 0.0155(10) -0.0026(8) 0.0001(7) -0.0024(8)
C16 0.0131(9) 0.0181(10) 0.0137(10) -0.0006(8) -0.0009(7) -0.0022(8)
C17 0.0111(9) 0.0188(10) 0.0161(10) -0.0021(8) 0.0000(7) -0.0028(8)
C18 0.0124(9) 0.0190(10) 0.0168(10) -0.0029(8) -0.0030(8) -0.0008(8)
O18 0.0254(8) 0.0308(9) 0.0208(8) 0.0015(7) -0.0100(6) -0.0137(7)
C19 0.0170(10) 0.0201(11) 0.0153(10) 0.0012(8) -0.0034(8) -0.0025(9)
C20 0.0152(9) 0.0184(10) 0.0183(10) 0.0009(8) -0.0006(8) -0.0051(8)
O20 0.0310(8) 0.0341(9) 0.0153(7) 0.0055(7) -0.0033(6) -0.0198(7)
C21 0.0130(9) 0.0220(11) 0.0162(10) -0.0014(8) -0.0013(8) -0.0063(8)
C24 0.0152(10) 0.0222(11) 0.0175(10) -0.0016(8) -0.0004(8) -0.0087(9)
C22 0.0137(9) 0.0232(11) 0.0176(10) -0.0022(8) 0.0019(8) -0.0097(9)
C23 0.0158(9) 0.0241(11) 0.0153(10) -0.0034(8) 0.0000(8) -0.0102(9)
C25 0.0180(10) 0.0204(11) 0.0241(11) -0.0065(9) 0.0014(8) -0.0094(9)
O25 0.0305(8) 0.0234(8) 0.0291(9) -0.0088(7) -0.0074(7) -0.0065(7)
C26 0.0218(10) 0.0286(12) 0.0215(11) -0.0068(9) -0.0019(9) -0.0142(10)
C27 0.0146(10) 0.0263(12) 0.0208(11) 0.0006(9) -0.0035(8) -0.0097(9)
O27 0.0236(8) 0.0311(9) 0.0292(9) 0.0010(7) -0.0142(7) -0.0128(7)
C28 0.0179(10) 0.0175(10) 0.0205(11) -0.0010(8) -0.0016(8) -0.0065(9)
C29 0.0183(10) 0.0200(11) 0.0157(10) -0.0024(8) -0.0020(8) -0.0053(9)
C30 0.0338(12) 0.0260(12) 0.0189(11) 0.0020(9) -0.0039(9) -0.0091(10)
C31 0.0195(10) 0.0242(11) 0.0154(10) -0.0031(8) -0.0011(8) -0.0082(9)
C32 0.0272(12) 0.0293(13) 0.0260(12) -0.0068(10) 0.0030(9) -0.0060(10)
C33 0.0170(10) 0.0295(12) 0.0178(11) -0.0034(9) 0.0031(8) -0.0103(9)
C34 0.0219(11) 0.0394(14) 0.0308(13) -0.0112(11) 0.0069(10) -0.0057(11)
C35 0.0226(11) 0.0224(11) 0.0203(11) -0.0001(9) 0.0001(8) -0.0081(9)
C36 0.0299(12) 0.0325(13) 0.0327(13) -0.0009(11) 0.0079(10) -0.0144(11)
Br1 0.02208(12) 0.03023(13) 0.02127(12) 0.00167(9) -0.00472(8) -0.01342(9)
Br2 0.02911(13) 0.02738(13) 0.03308(14) -0.01138(10) -0.00225(10) -0.00496(10)
N1 0.0153(8) 0.0188(9) 0.0152(9) -0.0001(7) 0.0003(7) -0.0040(7)
N2 0.0165(8) 0.0212(9) 0.0176(9) -0.0026(7) -0.0015(7) -0.0035(7)
C1C 0.0297(11) 0.0188(11) 0.0196(11) 0.0032(9) -0.0029(9) -0.0087(9)
C2C 0.0279(11) 0.0249(12) 0.0191(11) 0.0033(9) -0.0017(9) -0.0115(10)
C3C 0.0172(10) 0.0375(13) 0.0232(12) -0.0040(10) 0.0047(9) -0.0101(10)
C4C 0.0163(10) 0.0274(12) 0.0232(11) 0.0002(9) 0.0013(8) -0.0074(9)
C5C 0.0210(10) 0.0180(11) 0.0204(11) -0.0031(9) -0.0031(8) 0.0019(9)
C6C 0.0166(10) 0.0255(12) 0.0249(12) -0.0054(9) -0.0036(9) 0.0034(9)
C7C 0.0307(12) 0.0283(12) 0.0139(11) -0.0045(9) -0.0033(9) -0.0068(10)
C8C 0.0272(12) 0.0364(14) 0.0200(12) -0.0071(10) -0.0063(9) -0.0064(10)
O1E 0.0261(9) 0.0420(11) 0.0305(10) -0.0079(8) -0.0011(7) -0.0048(8)
C2E 0.0342(14) 0.0445(17) 0.0475(17) -0.0145(13) 0.0007(12) -0.0002(13)
C3E 0.112(3) 0.076(3) 0.047(2) 0.0010(19) -0.006(2) 0.055(3)

loop_
_atom_type_symbol
_atom_type_description
_atom_type_scat_dispersion_real
_atom_type_scat_dispersion_imag
_atom_type_scat_source
C C 0.0033 0.0016 'International Tables Vol C Tables 4.2.6.8 and 6.1.1.4'
H H 0.0000 0.0000 'International Tables Vol C Tables 4.2.6.8 and 6.1.1.4'
N N 0.0061 0.0033 'International Tables Vol C Tables 4.2.6.8 and 6.1.1.4'
O O 0.0106 0.0060 'International Tables Vol C Tables 4.2.6.8 and 6.1.1.4'
Br Br -0.2901 2.4595 'International Tables Vol C Tables 4.2.6.8 and 6.1.1.4'

loop_
_geom_angle_atom_site_label_1
_geom_angle_atom_site_label_2
_geom_angle_atom_site_label_3
_geom_angle
_geom_angle_site_symmetry_1
_geom_angle_site_symmetry_3
_geom_angle_publ_flag
C2 C1 C6 116.91(18) . . ?
C2 C1 C28 121.64(18) . . ?
C6 C1 C28 121.44(17) . . ?
C3 C2 C1 123.97(19) . . ?
C2 C3 C4 116.89(18) . . ?
C2 C3 C7 122.67(18) . . ?
C4 C3 C7 120.34(17) . . ?
O4 C4 C5 120.90(18) . . ?
O4 C4 C3 118.04(17) . . ?
C5 C4 C3 121.04(18) . . ?
C4 C5 C6 120.24(19) . . ?
O6 C6 C5 115.49(18) . . ?
O6 C6 C1 123.63(18) . . ?
C5 C6 C1 120.88(18) . . ?
C3 C7 C8 110.35(15) . . ?
C3 C7 C29 114.06(16) . . ?
C8 C7 C29 110.74(16) . . ?
C9 C8 C13 116.78(18) . . ?
C9 C8 C7 120.57(17) . . ?
C13 C8 C7 122.64(18) . . ?
C10 C9 C8 124.24(18) . . ?
C9 C10 C11 116.88(18) . . ?
C9 C10 C14 120.38(17) . . ?
C11 C10 C14 122.68(18) . . ?
O11 C11 C12 117.12(17) . . ?
O11 C11 C10 122.20(18) . . ?
C12 C11 C10 120.68(19) . . ?
C11 C12 C13 120.69(18) . . ?
O13 C13 C12 116.80(18) . . ?
O13 C13 C8 122.60(19) . . ?
C12 C13 C8 120.60(18) . . ?
C10 C14 C15 111.60(16) . . ?
C10 C14 C31 110.53(16) . . ?
C15 C14 C31 113.70(16) . . ?
C16 C15 C20 117.29(17) . . ?
C16 C15 C14 122.31(17) . . ?
C20 C15 C14 120.40(17) . . ?
C15 C16 C17 124.02(18) . . ?
C18 C17 C16 116.50(18) . . ?
C18 C17 C21 121.77(17) . . ?
C16 C17 C21 121.73(17) . . ?
O18 C18 C19 115.44(18) . . ?
O18 C18 C17 123.08(18) . . ?
C19 C18 C17 121.48(18) . . ?
C18 C19 C20 119.82(19) . . ?
O20 C20 C19 121.28(18) . . ?
O20 C20 C15 117.85(17) . . ?
C19 C20 C15 120.86(18) . . ?
C22 C21 C17 111.43(16) . . ?
C22 C21 C33 112.06(17) . . ?
C17 C21 C33 113.53(16) . . ?
C23 C24 C25 117.20(19) . . ?
C23 C24 C28 122.32(18) . . ?
C25 C24 C28 120.46(18) . . ?
C23 C22 C27 116.54(19) . . ?
C23 C22 C21 122.73(18) . . ?
C27 C22 C21 120.72(18) . . ?
C24 C23 C22 123.66(18) . . ?
O25 C25 C26 121.27(18) . . ?
O25 C25 C24 117.56(19) . . ?
C26 C25 C24 121.16(19) . . ?
C27 C26 C25 119.50(19) . . ?
O27 C27 C26 120.59(18) . . ?
O27 C27 C22 117.28(19) . . ?
C26 C27 C22 121.93(19) . . ?
C1 C28 C24 111.81(16) . . ?
C1 C28 C35 113.34(16) . . ?
C24 C28 C35 112.77(17) . . ?
C30 C29 C7 113.92(17) . . ?
C32 C31 C14 114.33(17) . . ?
C34 C33 C21 112.74(18) . . ?
C36 C35 C28 111.41(18) . . ?
C3C N1 C7C 110.03(16) . . ?
C3C N1 C5C 108.83(16) . . ?
C7C N1 C5C 110.76(16) . . ?
C3C N1 C1C 108.97(16) . . ?
C7C N1 C1C 109.17(16) . . ?
C5C N1 C1C 109.06(16) . . ?
C8C N2 C2C 111.06(17) . . ?
C8C N2 C4C 110.43(16) . . ?
C2C N2 C4C 108.34(16) . . ?
C8C N2 C6C 108.79(16) . . ?
C2C N2 C6C 108.67(16) . . ?
C4C N2 C6C 109.51(16) . . ?
N1 C1C C2C 109.65(17) . . ?
N2 C2C C1C 109.98(17) . . ?
N1 C3C C4C 110.38(17) . . ?
N2 C4C C3C 109.46(16) . . ?
N1 C5C C6C 109.60(16) . . ?
N2 C6C C5C 109.85(17) . . ?
O1E C2E C3E 108.5(2) . . ?

loop_
_geom_bond_atom_site_label_1
_geom_bond_atom_site_label_2
_geom_bond_distance
_geom_bond_site_symmetry_2
_geom_bond_publ_flag
C1 C2 1.397(3) . ?
C1 C6 1.400(3) . ?
C1 C28 1.527(3) . ?
C2 C3 1.392(3) . ?
C3 C4 1.400(3) . ?
C3 C7 1.527(3) . ?
C4 O4 1.375(2) . ?
C4 C5 1.389(3) . ?
C5 C6 1.389(3) . ?
C6 O6 1.374(2) . ?
C7 C8 1.528(3) . ?
C7 C29 1.535(3) . ?
C8 C9 1.393(3) . ?
C8 C13 1.402(3) . ?
C9 C10 1.393(3) . ?
C10 C11 1.397(3) . ?
C10 C14 1.525(3) . ?
C11 O11 1.384(2) . ?
C11 C12 1.388(3) . ?
C12 C13 1.388(3) . ?
C13 O13 1.373(2) . ?
C14 C15 1.526(3) . ?
C14 C31 1.541(3) . ?
C15 C16 1.387(3) . ?
C15 C20 1.398(3) . ?
C16 C17 1.400(3) . ?
C17 C18 1.396(3) . ?
C17 C21 1.529(3) . ?
C18 O18 1.381(2) . ?
C18 C19 1.391(3) . ?
C19 C20 1.392(3) . ?
C20 O20 1.376(2) . ?
C21 C22 1.525(3) . ?
C21 C33 1.539(3) . ?
C24 C23 1.394(3) . ?
C24 C25 1.401(3) . ?
C24 C28 1.528(3) . ?
C22 C23 1.399(3) . ?
C22 C27 1.400(3) . ?
C25 O25 1.380(3) . ?
C25 C26 1.391(3) . ?
C26 C27 1.385(3) . ?
C27 O27 1.385(3) . ?
C28 C35 1.540(3) . ?
C29 C30 1.523(3) . ?
C31 C32 1.520(3) . ?
C33 C34 1.521(3) . ?
C35 C36 1.523(3) . ?
N1 C3C 1.496(3) . ?
N1 C7C 1.501(3) . ?
N1 C5C 1.505(3) . ?
N1 C1C 1.506(3) . ?
N2 C8C 1.501(3) . ?
N2 C2C 1.502(3) . ?
N2 C4C 1.503(3) . ?
N2 C6C 1.513(3) . ?
C1C C2C 1.521(3) . ?
C3C C4C 1.521(3) . ?
C5C C6C 1.521(3) . ?
O1E C2E 1.422(3) . ?
C2E C3E 1.450(4) . ?

loop_
_geom_hbond_atom_site_label_D
_geom_hbond_atom_site_label_H
_geom_hbond_atom_site_label_A
_geom_hbond_distance_DH
_geom_hbond_distance_HA
_geom_hbond_distance_DA
_geom_hbond_angle_DHA
_geom_hbond_site_symmetry_A
O4 H4 O1E 0.835(17) 1.830(17) 2.661(2) 173(3) .
O18 H18 O27 0.825(17) 1.848(17) 2.672(2) 176(3) .
O6 H6 O25 0.819(17) 2.063(18) 2.866(2) 167(3) .
O13 H13 O4 0.841(17) 1.910(18) 2.729(2) 164(3) .
O11 H11 O20 0.827(17) 2.002(18) 2.813(2) 167(3) .
O25 H25 Br2 0.831(17) 2.373(18) 3.1774(17) 163(3) .
O20 H20 Br1 0.822(17) 2.444(18) 3.2494(15) 167(3) 2_666
O27 H27 Br1 0.822(17) 2.41(2) 3.1698(14) 155(3) 1_655
O1E H1E Br2 0.82(3) 2.57(3) 3.3276(18) 155(3) 2_676

loop_
_geom_torsion_atom_site_label_1
_geom_torsion_atom_site_label_2
_geom_torsion_atom_site_label_3
_geom_torsion_atom_site_label_4
_geom_torsion
_geom_torsion_site_symmetry_1
_geom_torsion_site_symmetry_2
_geom_torsion_site_symmetry_3
_geom_torsion_site_symmetry_4
_geom_torsion_publ_flag
C6 C1 C2 C3 1.1(3) . . . . ?
C28 C1 C2 C3 -177.58(19) . . . . ?
C1 C2 C3 C4 1.3(3) . . . . ?
C1 C2 C3 C7 -175.07(18) . . . . ?
C2 C3 C4 O4 178.99(18) . . . . ?
C7 C3 C4 O4 -4.5(3) . . . . ?
C2 C3 C4 C5 -2.3(3) . . . . ?
C7 C3 C4 C5 174.19(18) . . . . ?
O4 C4 C5 C6 179.53(19) . . . . ?
C3 C4 C5 C6 0.9(3) . . . . ?
C4 C5 C6 O6 -177.68(18) . . . . ?
C4 C5 C6 C1 1.7(3) . . . . ?
C2 C1 C6 O6 176.73(18) . . . . ?
C28 C1 C6 O6 -4.6(3) . . . . ?
C2 C1 C6 C5 -2.6(3) . . . . ?
C28 C1 C6 C5 176.06(19) . . . . ?
C2 C3 C7 C8 98.4(2) . . . . ?
C4 C3 C7 C8 -77.9(2) . . . . ?
C2 C3 C7 C29 -27.0(3) . . . . ?
C4 C3 C7 C29 156.74(18) . . . . ?
C3 C7 C8 C9 -81.3(2) . . . . ?
C29 C7 C8 C9 46.0(2) . . . . ?
C3 C7 C8 C13 100.1(2) . . . . ?
C29 C7 C8 C13 -132.64(19) . . . . ?
C13 C8 C9 C10 0.9(3) . . . . ?
C7 C8 C9 C10 -177.82(18) . . . . ?
C8 C9 C10 C11 -3.7(3) . . . . ?
C8 C9 C10 C14 173.54(17) . . . . ?
C9 C10 C11 O11 -176.44(17) . . . . ?
C14 C10 C11 O11 6.4(3) . . . . ?
C9 C10 C11 C12 4.4(3) . . . . ?
C14 C10 C11 C12 -172.80(18) . . . . ?
O11 C11 C12 C13 178.39(18) . . . . ?
C10 C11 C12 C13 -2.4(3) . . . . ?
C11 C12 C13 O13 178.90(18) . . . . ?
C11 C12 C13 C8 -0.6(3) . . . . ?
C9 C8 C13 O13 -178.12(18) . . . . ?
C7 C8 C13 O13 0.6(3) . . . . ?
C9 C8 C13 C12 1.3(3) . . . . ?
C7 C8 C13 C12 -179.99(18) . . . . ?
C9 C10 C14 C15 80.2(2) . . . . ?
C11 C10 C14 C15 -102.7(2) . . . . ?
C9 C10 C14 C31 -47.4(2) . . . . ?
C11 C10 C14 C31 129.73(19) . . . . ?
C10 C14 C15 C16 -93.2(2) . . . . ?
C31 C14 C15 C16 32.6(3) . . . . ?
C10 C14 C15 C20 86.3(2) . . . . ?
C31 C14 C15 C20 -147.86(19) . . . . ?
C20 C15 C16 C17 1.1(3) . . . . ?
C14 C15 C16 C17 -179.33(18) . . . . ?
C15 C16 C17 C18 0.0(3) . . . . ?
C15 C16 C17 C21 179.98(18) . . . . ?
C16 C17 C18 O18 179.72(18) . . . . ?
C21 C17 C18 O18 -0.3(3) . . . . ?
C16 C17 C18 C19 -0.5(3) . . . . ?
C21 C17 C18 C19 179.50(18) . . . . ?
O18 C18 C19 C20 179.68(18) . . . . ?
C17 C18 C19 C20 -0.1(3) . . . . ?
C18 C19 C20 O20 -179.70(18) . . . . ?
C18 C19 C20 C15 1.3(3) . . . . ?
C16 C15 C20 O20 179.21(18) . . . . ?
C14 C15 C20 O20 -0.3(3) . . . . ?
C16 C15 C20 C19 -1.7(3) . . . . ?
C14 C15 C20 C19 178.70(18) . . . . ?
C18 C17 C21 C22 -85.6(2) . . . . ?
C16 C17 C21 C22 94.4(2) . . . . ?
C18 C17 C21 C33 146.75(19) . . . . ?
C16 C17 C21 C33 -33.3(3) . . . . ?
C17 C21 C22 C23 -81.9(2) . . . . ?
C33 C21 C22 C23 46.6(2) . . . . ?
C17 C21 C22 C27 97.1(2) . . . . ?
C33 C21 C22 C27 -134.41(19) . . . . ?
C25 C24 C23 C22 -0.5(3) . . . . ?
C28 C24 C23 C22 -179.02(18) . . . . ?
C27 C22 C23 C24 0.4(3) . . . . ?
C21 C22 C23 C24 179.41(18) . . . . ?
C23 C24 C25 O25 -178.42(17) . . . . ?
C28 C24 C25 O25 0.1(3) . . . . ?
C23 C24 C25 C26 0.8(3) . . . . ?
C28 C24 C25 C26 179.38(18) . . . . ?
O25 C25 C26 C27 178.20(19) . . . . ?
C24 C25 C26 C27 -1.0(3) . . . . ?
C25 C26 C27 O27 -173.83(18) . . . . ?
C25 C26 C27 C22 0.9(3) . . . . ?
C23 C22 C27 O27 174.34(17) . . . . ?
C21 C22 C27 O27 -4.7(3) . . . . ?
C23 C22 C27 C26 -0.5(3) . . . . ?
C21 C22 C27 C26 -179.60(18) . . . . ?
C2 C1 C28 C24 -95.6(2) . . . . ?
C6 C1 C28 C24 85.8(2) . . . . ?
C2 C1 C28 C35 33.2(3) . . . . ?
C6 C1 C28 C35 -145.39(19) . . . . ?
C23 C24 C28 C1 76.3(2) . . . . ?
C25 C24 C28 C1 -102.2(2) . . . . ?
C23 C24 C28 C35 -52.8(2) . . . . ?
C25 C24 C28 C35 128.7(2) . . . . ?
C3 C7 C29 C30 -64.7(2) . . . . ?
C8 C7 C29 C30 170.10(16) . . . . ?
C10 C14 C31 C32 -171.44(17) . . . . ?
C15 C14 C31 C32 62.1(2) . . . . ?
C22 C21 C33 C34 170.79(17) . . . . ?
C17 C21 C33 C34 -61.9(2) . . . . ?
C1 C28 C35 C36 160.85(18) . . . . ?
C24 C28 C35 C36 -70.8(2) . . . . ?
C3C N1 C1C C2C 54.4(2) . . . . ?
C7C N1 C1C C2C 174.58(17) . . . . ?
C5C N1 C1C C2C -64.3(2) . . . . ?
C8C N2 C2C C1C 174.12(18) . . . . ?
C4C N2 C2C C1C -64.4(2) . . . . ?
C6C N2 C2C C1C 54.5(2) . . . . ?
N1 C1C C2C N2 8.0(2) . . . . ?
C7C N1 C3C C4C 177.35(18) . . . . ?
C5C N1 C3C C4C 55.8(2) . . . . ?
C1C N1 C3C C4C -63.0(2) . . . . ?
C8C N2 C4C C3C 177.72(18) . . . . ?
C2C N2 C4C C3C 55.9(2) . . . . ?
C6C N2 C4C C3C -62.5(2) . . . . ?
N1 C3C C4C N2 6.5(2) . . . . ?
C3C N1 C5C C6C -64.2(2) . . . . ?
C7C N1 C5C C6C 174.71(18) . . . . ?
C1C N1 C5C C6C 54.5(2) . . . . ?
C8C N2 C6C C5C 174.82(18) . . . . ?
C2C N2 C6C C5C -64.1(2) . . . . ?
C4C N2 C6C C5C 54.0(2) . . . . ?
N1 C5C C6C N2 8.2(2) . . . . ?
